data_4516698
loop_
_publ_author_name
'Hale, Lillian V. A.'
'Malakar, Tanmay'
'Tseng, Kuei-Nin T.'
'Zimmerman, Paul M.'
'Paul, Ankan'
'Szymczak, Nathaniel K.'

_publ_section_title
;
 The Mechanism of Acceptorless Amine Double Dehydrogenation byN,N,N-Amide
 Ruthenium(II) Hydrides: A Combined Experimental and Computational Study
;
_journal_issue 8
_journal_name_full 'ACS Catalysis'
_journal_page_first 4799
_journal_paper_doi 10.1021/acscatal.6b01465
_journal_volume 6
_journal_year 2016
_chemical_formula_moiety '4(C46 H41 N6 P Ru)'
_chemical_formula_sum 'C184 H164 N24 P4 Ru4'
_chemical_formula_weight 3239.55
_space_group_crystal_system monoclinic
_space_group_IT_number 14
_space_group_name_Hall '-P 2yn'
_space_group_name_H-M_alt 'P 1 21/n 1'
_atom_sites_solution_hydrogens geom
_atom_sites_solution_primary iterative
_atom_sites_solution_secondary difmap
_audit_creation_date 2016-04-01
_audit_creation_method
;
Olex2 1.2
(compiled 2016.02.19 svn.r3266 for OlexSys, GUI svn.r5155)
;
_cell_angle_alpha 90.00
_cell_angle_beta 90.769(6)
_cell_angle_gamma 90.00
_cell_formula_units_Z 1
_cell_length_a 12.9692(2)
_cell_length_b 16.8857(3)
_cell_length_c 17.2680(12)
_cell_measurement_reflns_used 23782
_cell_measurement_temperature 85
_cell_measurement_theta_max 68.2
_cell_measurement_theta_min 2.60
_cell_volume 3781.2(3)
_computing_molecular_graphics 'Olex2 (Dolomanov et al., 2009)'
_computing_publication_material 'Olex2 (Dolomanov et al., 2009)'
_computing_structure_refinement 'XL (Sheldrick, 2008)'
_computing_structure_solution
;
Superflip (Palatinus & Chapuis, 2007;Palatinus & van der Lee, 2008;
Palatinus et al., 2012)
;
_diffrn_ambient_temperature 85
_diffrn_measured_fraction_theta_full 0.999
_diffrn_measured_fraction_theta_max 0.999
_diffrn_measurement_device_type 'Rigaku Saturn70 CCD'
_diffrn_radiation_monochromator graphite
_diffrn_radiation_type CuK\a
_diffrn_radiation_wavelength 1.54187
_diffrn_reflns_av_R_equivalents 0.1160
_diffrn_reflns_av_unetI/netI 0.0721
_diffrn_reflns_limit_h_max 15
_diffrn_reflns_limit_h_min -15
_diffrn_reflns_limit_k_max 20
_diffrn_reflns_limit_k_min -20
_diffrn_reflns_limit_l_max 20
_diffrn_reflns_limit_l_min -20
_diffrn_reflns_number 56862
_diffrn_reflns_theta_full 68.25
_diffrn_reflns_theta_max 68.25
_diffrn_reflns_theta_min 3.66
_diffrn_source 'fine-focus sealed tube'
_exptl_absorpt_coefficient_mu 4.081
_exptl_absorpt_correction_T_max 0.922
_exptl_absorpt_correction_T_min 0.537
_exptl_absorpt_correction_type multi-scan
_exptl_absorpt_process_details 'Jacobson, R. (1998) Private communication'
_exptl_crystal_colour brown
_exptl_crystal_colour_primary brown
_exptl_crystal_density_diffrn 1.423
_exptl_crystal_density_method 'not measured'
_exptl_crystal_description plate
_exptl_crystal_F_000 1672
_exptl_crystal_size_max 0.12
_exptl_crystal_size_mid 0.1
_exptl_crystal_size_min 0.02
_refine_diff_density_max 1.516
_refine_diff_density_min -2.135
_refine_diff_density_rms 0.144
_refine_ls_extinction_method none
_refine_ls_goodness_of_fit_ref 1.097
_refine_ls_hydrogen_treatment constr
_refine_ls_matrix_type full
_refine_ls_number_parameters 489
_refine_ls_number_reflns 6924
_refine_ls_number_restraints 0
_refine_ls_restrained_S_all 1.097
_refine_ls_R_factor_all 0.0832
_refine_ls_R_factor_gt 0.0788
_refine_ls_shift/su_max 0.001
_refine_ls_shift/su_mean 0.000
_refine_ls_structure_factor_coef Fsqd
_refine_ls_weighting_details 'calc w=1/[\s^2^(Fo^2^)+(0.1369P)^2^+9.3932P] where P=(Fo^2^+2Fc^2^)/3'
_refine_ls_weighting_scheme calc
_refine_ls_wR_factor_gt 0.2150
_refine_ls_wR_factor_ref 0.2205
_reflns_number_gt 6249
_reflns_number_total 6924
_reflns_threshold_expression >2sigma(I)
_cod_data_source_file cs6b01465_si_003.cif
_cod_data_source_block shelx
_cod_database_code 4516698
_olex2_refinement_description
;
1. Fixed Uiso
 At 1.2 times of:
  All C(H) groups, All C(H,H) groups, All N(H,H) groups
 At 1.5 times of:
  All C(H,H,H) groups
2.a Secondary CH2 refined with riding coordinates:
 N6(H6A,H6B), C1(H1A,H1B), C21(H21A,H21B)
2.b Aromatic/amide H refined with riding coordinates:
 C3(H3), C4(H4), C5(H5), C9(H9), C10(H10), C11(H11), C12(H12), C16(H16),
 C17(H17), C18(H18), C23(H23), C24(H24), C26(H26), C27(H27), C30(H30), C31(H31),
  C32(H32), C33(H33), C34(H34), C36(H36), C37(H37), C38(H38), C39(H39),
 C40(H40), C42(H42), C43(H43), C44(H44), C45(H45), C46(H46)
2.c Idealised Me refined as rotating group:
 C20(H20A,H20B,H20C), C28(H28A,H28B,H28C)
;
_olex2_submission_special_instructions 'No special instructions were received'

loop_
_space_group_symop_id
_space_group_symop_operation_xyz
1 'x, y, z'
2 '-x+1/2, y+1/2, -z+1/2'
3 '-x, -y, -z'
4 'x-1/2, -y-1/2, z-1/2'

loop_
_atom_site_label
_atom_site_type_symbol
_atom_site_fract_x
_atom_site_fract_y
_atom_site_fract_z
_atom_site_U_iso_or_equiv
_atom_site_adp_type
_atom_site_occupancy
_atom_site_calc_flag
_atom_site_refinement_flags_posn
Ru1 Ru 0.49632(3) 0.32003(2) 0.62239(2) 0.03010(19) Uani 1 d .
P1 P 0.48493(10) 0.19559(8) 0.57106(8) 0.0285(3) Uani 1 d .
N1 N 0.6058(4) 0.3617(3) 0.5403(3) 0.0361(10) Uani 1 d .
N2 N 0.4772(3) 0.4087(3) 0.4439(3) 0.0325(9) Uani 1 d .
N3 N 0.3826(3) 0.3697(3) 0.5556(3) 0.0301(9) Uani 1 d .
N4 N 0.2400(4) 0.3536(3) 0.6435(3) 0.0358(10) Uani 1 d .
N5 N 0.3920(4) 0.2993(3) 0.7042(3) 0.0406(11) Uani 1 d .
N6 N 0.5008(3) 0.4402(3) 0.6759(3) 0.0315(9) Uani 1 d .
H6A H 0.5310 0.4728 0.6418 0.038 Uiso 1 calc R
H6B H 0.4351 0.4565 0.6804 0.038 Uiso 1 calc R
C1 C 0.5515(5) 0.2579(4) 0.7336(4) 0.0496(15) Uani 1 d .
H1A H 0.5719 0.2033 0.7259 0.060 Uiso 1 calc R
H1B H 0.6042 0.2870 0.7621 0.060 Uiso 1 calc R
C2 C 0.4434(4) 0.2675(3) 0.7662(4) 0.0429(13) Uani 1 d .
C3 C 0.3932(5) 0.2558(4) 0.8348(4) 0.0444(14) Uani 1 d .
H3 H 0.4281 0.2356 0.8778 0.053 Uiso 1 calc R
C4 C 0.2882(5) 0.2752(4) 0.8384(4) 0.0457(14) Uani 1 d .
H4 H 0.2520 0.2658 0.8836 0.055 Uiso 1 calc R
C5 C 0.2391(5) 0.3078(3) 0.7754(4) 0.0405(13) Uani 1 d .
H5 H 0.1700 0.3218 0.7785 0.049 Uiso 1 calc R
C6 C 0.2918(4) 0.3202(3) 0.7069(3) 0.0342(12) Uani 1 d .
C7 C 0.2811(4) 0.3725(3) 0.5775(3) 0.0313(11) Uani 1 d .
C8 C 0.2200(4) 0.4029(3) 0.5113(3) 0.0362(12) Uani 1 d .
C9 C 0.1144(4) 0.4141(4) 0.5011(4) 0.0461(14) Uani 1 d .
H9 H 0.0686 0.4064 0.5414 0.055 Uiso 1 calc R
C10 C 0.0803(5) 0.4376(4) 0.4277(4) 0.0510(16) Uani 1 d .
H10 H 0.0101 0.4456 0.4189 0.061 Uiso 1 calc R
C11 C 0.1481(5) 0.4492(4) 0.3675(4) 0.0496(15) Uani 1 d .
H11 H 0.1228 0.4642 0.3190 0.060 Uiso 1 calc R
C12 C 0.2540(4) 0.4386(4) 0.3787(4) 0.0432(13) Uani 1 d .
H12 H 0.2999 0.4465 0.3385 0.052 Uiso 1 calc R
C13 C 0.2883(4) 0.4162(3) 0.4514(3) 0.0349(11) Uani 1 d .
C14 C 0.3924(4) 0.3993(3) 0.4830(3) 0.0303(10) Uani 1 d .
C15 C 0.5771(4) 0.3929(3) 0.4687(3) 0.0318(11) Uani 1 d .
C16 C 0.6524(4) 0.4093(3) 0.4141(3) 0.0329(11) Uani 1 d .
H16 H 0.6320 0.4269 0.3652 0.039 Uiso 1 calc R
C17 C 0.7551(4) 0.4005(3) 0.4302(3) 0.0360(12) Uani 1 d .
H17 H 0.8045 0.4102 0.3929 0.043 Uiso 1 calc R
C18 C 0.7830(4) 0.3764(3) 0.5048(3) 0.0379(12) Uani 1 d .
H18 H 0.8523 0.3719 0.5186 0.045 Uiso 1 calc R
C19 C 0.7095(4) 0.3595(3) 0.5575(3) 0.0366(12) Uani 1 d .
C20 C 0.7484(5) 0.3427(5) 0.6387(4) 0.0501(15) Uani 1 d .
H20A H 0.7710 0.3912 0.6625 0.075 Uiso 1 calc GR
H20B H 0.8051 0.3063 0.6367 0.075 Uiso 1 calc GR
H20C H 0.6939 0.3200 0.6685 0.075 Uiso 1 calc GR
C21 C 0.5521(4) 0.4527(3) 0.7515(3) 0.0347(11) Uani 1 d .
H21A H 0.6253 0.4599 0.7433 0.042 Uiso 1 calc R
H21B H 0.5437 0.4054 0.7826 0.042 Uiso 1 calc R
C22 C 0.5119(4) 0.5235(3) 0.7970(3) 0.0356(11) Uani 1 d .
C23 C 0.4771(4) 0.5116(4) 0.8723(3) 0.0382(12) Uani 1 d .
H23 H 0.4755 0.4607 0.8928 0.046 Uiso 1 calc R
C24 C 0.4452(4) 0.5743(4) 0.9162(3) 0.0390(12) Uani 1 d .
H24 H 0.4215 0.5649 0.9659 0.047 Uiso 1 calc R
C25 C 0.4473(4) 0.6512(3) 0.8887(3) 0.0365(12) Uani 1 d .
C26 C 0.4762(4) 0.6630(3) 0.8127(4) 0.0369(12) Uani 1 d .
H26 H 0.4732 0.7137 0.7918 0.044 Uiso 1 calc R
C27 C 0.5100(4) 0.6003(3) 0.7665(3) 0.0366(12) Uani 1 d .
H27 H 0.5309 0.6095 0.7160 0.044 Uiso 1 calc R
C28 C 0.4206(5) 0.7199(4) 0.9412(4) 0.0503(15) Uani 1 d .
H28A H 0.3643 0.7051 0.9738 0.076 Uiso 1 calc GR
H28B H 0.4009 0.7648 0.9103 0.076 Uiso 1 calc GR
H28C H 0.4795 0.7333 0.9728 0.076 Uiso 1 calc GR
C29 C 0.6073(4) 0.1507(3) 0.5417(3) 0.0327(11) Uani 1 d .
C30 C 0.6193(4) 0.1084(3) 0.4729(3) 0.0381(12) Uani 1 d .
H30 H 0.5632 0.1013 0.4396 0.046 Uiso 1 calc R
C31 C 0.7150(5) 0.0768(4) 0.4540(4) 0.0430(13) Uani 1 d .
H31 H 0.7229 0.0494 0.4077 0.052 Uiso 1 calc R
C32 C 0.7980(5) 0.0863(4) 0.5040(4) 0.0440(14) Uani 1 d .
H32 H 0.8622 0.0658 0.4912 0.053 Uiso 1 calc R
C33 C 0.7854(4) 0.1261(4) 0.5728(4) 0.0454(14) Uani 1 d .
H33 H 0.8409 0.1313 0.6071 0.054 Uiso 1 calc R
C34 C 0.6917(4) 0.1582(4) 0.5913(4) 0.0429(13) Uani 1 d .
H34 H 0.6847 0.1854 0.6377 0.051 Uiso 1 calc R
C35 C 0.4327(4) 0.1203(3) 0.6365(3) 0.0336(11) Uani 1 d .
C36 C 0.4901(4) 0.0536(3) 0.6609(3) 0.0343(11) Uani 1 d .
H36 H 0.5559 0.0452 0.6419 0.041 Uiso 1 calc R
C37 C 0.4483(5) 0.0002(3) 0.7135(3) 0.0394(13) Uani 1 d .
H37 H 0.4868 -0.0434 0.7295 0.047 Uiso 1 calc R
C38 C 0.3503(4) 0.0113(4) 0.7422(3) 0.0397(13) Uani 1 d .
H38 H 0.3233 -0.0240 0.7779 0.048 Uiso 1 calc R
C39 C 0.2928(5) 0.0759(4) 0.7168(3) 0.0410(13) Uani 1 d .
H39 H 0.2264 0.0835 0.7351 0.049 Uiso 1 calc R
C40 C 0.3338(4) 0.1290(3) 0.6647(3) 0.0324(11) Uani 1 d .
H40 H 0.2939 0.1717 0.6481 0.039 Uiso 1 calc R
C41 C 0.4052(4) 0.1789(3) 0.4836(3) 0.0358(12) Uani 1 d .
C42 C 0.4247(5) 0.2239(3) 0.4182(3) 0.0378(12) Uani 1 d .
H42 H 0.4748 0.2632 0.4205 0.045 Uiso 1 calc R
C43 C 0.3707(5) 0.2110(4) 0.3494(4) 0.0455(14) Uani 1 d .
H43 H 0.3843 0.2420 0.3062 0.055 Uiso 1 calc R
C44 C 0.2966(5) 0.1522(4) 0.3448(4) 0.0433(13) Uani 1 d .
H44 H 0.2592 0.1445 0.2991 0.052 Uiso 1 calc R
C45 C 0.2787(5) 0.1049(4) 0.4084(4) 0.0487(15) Uani 1 d .
H45 H 0.2305 0.0642 0.4050 0.058 Uiso 1 calc R
C46 C 0.3314(5) 0.1175(4) 0.4768(4) 0.0433(13) Uani 1 d .
H46 H 0.3184 0.0853 0.5193 0.052 Uiso 1 calc R

loop_
_atom_site_aniso_label
_atom_site_aniso_U_11
_atom_site_aniso_U_22
_atom_site_aniso_U_33
_atom_site_aniso_U_23
_atom_site_aniso_U_13
_atom_site_aniso_U_12
Ru1 0.0295(3) 0.0356(3) 0.0252(3) -0.00203(14) -0.00139(18) 0.00324(14)
P1 0.0287(6) 0.0324(6) 0.0243(7) -0.0021(5) 0.0019(5) 0.0013(5)
N1 0.040(2) 0.037(2) 0.031(2) -0.0027(19) 0.0073(19) -0.0054(19)
N2 0.032(2) 0.036(2) 0.029(2) 0.0034(17) 0.0005(18) -0.0023(17)
N3 0.026(2) 0.036(2) 0.029(2) -0.0008(17) 0.0047(17) -0.0018(16)
N4 0.039(2) 0.038(2) 0.031(2) -0.0029(19) 0.0057(19) 0.0020(19)
N5 0.051(3) 0.032(2) 0.039(3) -0.006(2) 0.008(2) 0.003(2)
N6 0.033(2) 0.033(2) 0.029(2) -0.0060(17) 0.0008(18) -0.0003(17)
C1 0.052(4) 0.059(4) 0.039(3) 0.001(3) -0.003(3) 0.002(3)
C2 0.039(3) 0.035(3) 0.055(4) -0.004(3) -0.006(3) 0.000(2)
C3 0.053(3) 0.044(3) 0.036(3) 0.004(2) -0.005(3) 0.002(3)
C4 0.055(4) 0.049(3) 0.033(3) 0.003(2) 0.007(3) 0.000(3)
C5 0.037(3) 0.043(3) 0.042(3) -0.001(2) 0.005(3) 0.001(2)
C6 0.035(3) 0.033(3) 0.035(3) -0.004(2) 0.013(2) 0.0007(19)
C7 0.027(2) 0.038(3) 0.029(3) -0.004(2) 0.000(2) 0.005(2)
C8 0.032(3) 0.037(3) 0.039(3) 0.000(2) -0.003(2) 0.001(2)
C9 0.030(3) 0.047(3) 0.060(4) 0.004(3) -0.002(3) 0.003(2)
C10 0.032(3) 0.053(4) 0.068(4) 0.009(3) -0.011(3) -0.001(3)
C11 0.048(3) 0.050(3) 0.050(4) 0.011(3) -0.016(3) 0.001(3)
C12 0.035(3) 0.046(3) 0.048(4) 0.007(3) -0.008(3) 0.001(2)
C13 0.028(3) 0.036(3) 0.041(3) 0.003(2) -0.004(2) 0.002(2)
C14 0.028(2) 0.040(3) 0.023(2) 0.002(2) -0.0002(19) 0.002(2)
C15 0.034(3) 0.039(3) 0.023(2) -0.001(2) 0.002(2) -0.005(2)
C16 0.035(3) 0.039(3) 0.025(3) 0.004(2) 0.001(2) 0.001(2)
C17 0.029(3) 0.042(3) 0.037(3) -0.001(2) 0.006(2) -0.003(2)
C18 0.034(3) 0.043(3) 0.036(3) 0.001(2) -0.006(2) 0.005(2)
C19 0.037(3) 0.041(3) 0.032(3) 0.001(2) -0.003(2) 0.004(2)
C20 0.042(3) 0.067(4) 0.041(4) -0.001(3) 0.001(3) 0.001(3)
C21 0.038(3) 0.038(3) 0.027(3) -0.002(2) -0.002(2) -0.001(2)
C22 0.033(3) 0.041(3) 0.032(3) -0.001(2) 0.001(2) -0.002(2)
C23 0.037(3) 0.047(3) 0.031(3) 0.002(2) 0.001(2) -0.004(2)
C24 0.028(3) 0.054(3) 0.035(3) -0.007(3) 0.005(2) -0.002(2)
C25 0.029(3) 0.043(3) 0.037(3) -0.006(2) 0.000(2) 0.005(2)
C26 0.033(3) 0.036(3) 0.042(3) -0.007(2) -0.004(2) 0.003(2)
C27 0.035(3) 0.042(3) 0.033(3) 0.001(2) 0.001(2) -0.002(2)
C28 0.050(4) 0.057(4) 0.044(4) -0.013(3) 0.003(3) 0.010(3)
C29 0.032(3) 0.038(3) 0.029(3) -0.002(2) 0.003(2) -0.002(2)
C30 0.037(3) 0.047(3) 0.030(3) -0.003(2) 0.000(2) 0.006(2)
C31 0.043(3) 0.051(3) 0.034(3) -0.006(3) 0.004(2) 0.010(3)
C32 0.034(3) 0.051(3) 0.047(4) -0.002(3) 0.007(3) 0.005(2)
C33 0.028(3) 0.061(4) 0.047(4) -0.016(3) 0.002(2) 0.004(2)
C34 0.034(3) 0.058(4) 0.037(3) -0.013(3) 0.003(2) 0.001(3)
C35 0.030(3) 0.041(3) 0.029(3) -0.006(2) -0.004(2) 0.000(2)
C36 0.031(3) 0.040(3) 0.032(3) 0.000(2) -0.001(2) -0.003(2)
C37 0.050(3) 0.037(3) 0.032(3) 0.009(2) -0.004(2) -0.009(2)
C38 0.043(3) 0.048(3) 0.028(3) 0.000(2) 0.003(2) -0.012(2)
C39 0.038(3) 0.053(3) 0.032(3) -0.005(2) 0.009(2) -0.008(2)
C40 0.029(2) 0.039(3) 0.029(3) -0.004(2) 0.004(2) -0.002(2)
C41 0.030(3) 0.048(3) 0.030(3) 0.003(2) 0.002(2) 0.003(2)
C42 0.047(3) 0.041(3) 0.025(3) -0.005(2) -0.004(2) -0.003(2)
C43 0.057(4) 0.046(3) 0.033(3) 0.003(3) 0.001(3) 0.001(3)
C44 0.037(3) 0.058(4) 0.035(3) 0.001(3) -0.004(2) -0.001(3)
C45 0.039(3) 0.066(4) 0.042(3) -0.003(3) 0.000(3) -0.014(3)
C46 0.043(3) 0.055(4) 0.032(3) 0.000(3) -0.003(2) -0.012(3)

loop_
_atom_type_symbol
_atom_type_description
_atom_type_scat_dispersion_real
_atom_type_scat_dispersion_imag
_atom_type_scat_source
C C 0.0181 0.0091 'International Tables Vol C Tables 4.2.6.8 and 6.1.1.4'
H H 0.0000 0.0000 'International Tables Vol C Tables 4.2.6.8 and 6.1.1.4'
N N 0.0311 0.0180 'International Tables Vol C Tables 4.2.6.8 and 6.1.1.4'
P P 0.2955 0.4335 'International Tables Vol C Tables 4.2.6.8 and 6.1.1.4'
Ru Ru 0.0552 3.2960 'International Tables Vol C Tables 4.2.6.8 and 6.1.1.4'

loop_
_geom_angle_atom_site_label_1
_geom_angle_atom_site_label_2
_geom_angle_atom_site_label_3
_geom_angle
P1 Ru1 C1 85.53(18)
N1 Ru1 P1 94.93(13)
N1 Ru1 N6 87.76(17)
N1 Ru1 C1 120.2(2)
N3 Ru1 P1 96.67(13)
N3 Ru1 N1 88.38(18)
N3 Ru1 N6 82.81(16)
N3 Ru1 C1 151.2(2)
N5 Ru1 P1 94.12(14)
N5 Ru1 N1 170.79(18)
N5 Ru1 N3 88.85(19)
N5 Ru1 N6 83.18(18)
N5 Ru1 C1 62.3(2)
N6 Ru1 P1 177.25(12)
N6 Ru1 C1 93.6(2)
C29 P1 Ru1 115.81(18)
C29 P1 C35 102.2(2)
C29 P1 C41 100.8(2)
C35 P1 Ru1 114.85(18)
C35 P1 C41 101.0(2)
C41 P1 Ru1 119.47(18)
C15 N1 Ru1 122.8(4)
C19 N1 Ru1 120.3(4)
C19 N1 C15 116.9(5)
C14 N2 C15 127.2(5)
C7 N3 Ru1 123.2(4)
C14 N3 Ru1 126.6(3)
C14 N3 C7 110.0(4)
C7 N4 C6 125.8(5)
C2 N5 Ru1 107.2(4)
C6 N5 Ru1 129.8(4)
C6 N5 C2 122.5(5)
Ru1 N6 H6A 107.2
Ru1 N6 H6B 107.2
H6A N6 H6B 106.8
C21 N6 Ru1 120.5(3)
C21 N6 H6A 107.2
C21 N6 H6B 107.2
Ru1 C1 H1A 113.8
Ru1 C1 H1B 113.8
H1A C1 H1B 111.0
C2 C1 Ru1 89.0(4)
C2 C1 H1A 113.8
C2 C1 H1B 113.8
N5 C2 C1 101.2(5)
N5 C2 C3 120.1(6)
C3 C2 C1 138.7(6)
C2 C3 H3 120.8
C2 C3 C4 118.5(6)
C4 C3 H3 120.8
C3 C4 H4 120.0
C5 C4 C3 119.9(6)
C5 C4 H4 120.0
C4 C5 H5 119.7
C4 C5 C6 120.6(6)
C6 C5 H5 119.7
N5 C6 N4 122.2(5)
N5 C6 C5 118.4(6)
C5 C6 N4 119.4(5)
N3 C7 C8 107.9(5)
N4 C7 N3 129.5(5)
N4 C7 C8 122.7(5)
C9 C8 C7 131.6(6)
C13 C8 C7 106.9(5)
C13 C8 C9 121.3(5)
C8 C9 H9 121.5
C8 C9 C10 117.0(6)
C10 C9 H9 121.5
C9 C10 H10 119.1
C11 C10 C9 121.7(6)
C11 C10 H10 119.1
C10 C11 H11 119.6
C10 C11 C12 120.8(6)
C12 C11 H11 119.6
C11 C12 H12 121.1
C13 C12 C11 117.7(6)
C13 C12 H12 121.1
C8 C13 C14 106.5(5)
C12 C13 C8 121.4(5)
C12 C13 C14 132.1(5)
N2 C14 N3 127.7(5)
N2 C14 C13 123.8(5)
N3 C14 C13 108.4(4)
N1 C15 C16 119.7(5)
N2 C15 N1 126.0(5)
N2 C15 C16 114.3(5)
C15 C16 H16 119.0
C17 C16 C15 122.0(5)
C17 C16 H16 119.0
C16 C17 H17 121.3
C16 C17 C18 117.4(5)
C18 C17 H17 121.3
C17 C18 H18 119.8
C19 C18 C17 120.3(5)
C19 C18 H18 119.8
N1 C19 C20 121.3(5)
C18 C19 N1 123.0(5)
C18 C19 C20 115.7(5)
C19 C20 H20A 109.5
C19 C20 H20B 109.5
C19 C20 H20C 109.5
H20A C20 H20B 109.5
H20A C20 H20C 109.5
H20B C20 H20C 109.5
N6 C21 H21A 108.6
N6 C21 H21B 108.6
N6 C21 C22 114.6(4)
H21A C21 H21B 107.6
C22 C21 H21A 108.6
C22 C21 H21B 108.6
C23 C22 C21 118.9(5)
C23 C22 C27 118.7(5)
C27 C22 C21 122.5(5)
C22 C23 H23 119.8
C24 C23 C22 120.4(6)
C24 C23 H23 119.8
C23 C24 H24 119.0
C23 C24 C25 122.0(6)
C25 C24 H24 119.0
C24 C25 C26 117.8(5)
C24 C25 C28 120.5(6)
C26 C25 C28 121.6(6)
C25 C26 H26 119.3
C25 C26 C27 121.5(5)
C27 C26 H26 119.3
C22 C27 C26 119.4(5)
C22 C27 H27 120.3
C26 C27 H27 120.3
C25 C28 H28A 109.5
C25 C28 H28B 109.5
C25 C28 H28C 109.5
H28A C28 H28B 109.5
H28A C28 H28C 109.5
H28B C28 H28C 109.5
C30 C29 P1 123.6(4)
C34 C29 P1 118.0(4)
C34 C29 C30 118.4(5)
C29 C30 H30 119.8
C31 C30 C29 120.4(5)
C31 C30 H30 119.8
C30 C31 H31 120.1
C32 C31 C30 119.9(6)
C32 C31 H31 120.1
C31 C32 H32 120.1
C33 C32 C31 119.7(5)
C33 C32 H32 120.1
C32 C33 H33 119.7
C34 C33 C32 120.6(6)
C34 C33 H33 119.7
C29 C34 H34 119.5
C33 C34 C29 121.0(6)
C33 C34 H34 119.5
C36 C35 P1 122.6(4)
C40 C35 P1 119.6(4)
C40 C35 C36 117.8(5)
C35 C36 H36 119.9
C37 C36 C35 120.2(5)
C37 C36 H36 119.9
C36 C37 H37 119.6
C38 C37 C36 120.9(5)
C38 C37 H37 119.6
C37 C38 H38 120.5
C37 C38 C39 119.1(5)
C39 C38 H38 120.5
C38 C39 H39 119.8
C40 C39 C38 120.3(5)
C40 C39 H39 119.8
C35 C40 H40 119.1
C39 C40 C35 121.8(5)
C39 C40 H40 119.1
C42 C41 P1 118.5(4)
C42 C41 C46 117.7(5)
C46 C41 P1 123.5(4)
C41 C42 H42 119.5
C41 C42 C43 121.0(6)
C43 C42 H42 119.5
C42 C43 H43 119.9
C44 C43 C42 120.2(6)
C44 C43 H43 119.9
C43 C44 H44 120.2
C45 C44 C43 119.6(6)
C45 C44 H44 120.2
C44 C45 H45 119.8
C46 C45 C44 120.5(6)
C46 C45 H45 119.8
C41 C46 H46 119.6
C45 C46 C41 120.9(6)
C45 C46 H46 119.6

loop_
_geom_bond_atom_site_label_1
_geom_bond_atom_site_label_2
_geom_bond_distance
Ru1 P1 2.2846(13)
Ru1 N1 2.138(5)
Ru1 N3 2.040(4)
Ru1 N5 2.000(5)
Ru1 N6 2.229(4)
Ru1 C1 2.293(6)
P1 C29 1.836(6)
P1 C35 1.836(6)
P1 C41 1.841(6)
N1 C15 1.390(7)
N1 C19 1.374(7)
N2 C14 1.308(7)
N2 C15 1.385(7)
N3 C7 1.374(6)
N3 C14 1.358(7)
N4 C6 1.397(8)
N4 C7 1.305(7)
N5 C2 1.363(8)
N5 C6 1.348(8)
N6 H6A 0.9000
N6 H6B 0.9000
N6 C21 1.473(7)
C1 H1A 0.9700
C1 H1B 0.9700
C1 C2 1.527(9)
C2 C3 1.374(9)
C3 H3 0.9300
C3 C4 1.402(9)
C4 H4 0.9300
C4 C5 1.369(9)
C5 H5 0.9300
C5 C6 1.391(8)
C7 C8 1.475(7)
C8 C9 1.391(8)
C8 C13 1.388(8)
C9 H9 0.9300
C9 C10 1.394(10)
C10 H10 0.9300
C10 C11 1.384(10)
C11 H11 0.9300
C11 C12 1.396(8)
C12 H12 0.9300
C12 C13 1.380(8)
C13 C14 1.478(7)
C15 C16 1.395(7)
C16 H16 0.9300
C16 C17 1.365(7)
C17 H17 0.9300
C17 C18 1.394(8)
C18 H18 0.9300
C18 C19 1.356(8)
C19 C20 1.511(8)
C20 H20A 0.9600
C20 H20B 0.9600
C20 H20C 0.9600
C21 H21A 0.9700
C21 H21B 0.9700
C21 C22 1.526(8)
C22 C23 1.398(8)
C22 C27 1.399(8)
C23 H23 0.9300
C23 C24 1.369(8)
C24 H24 0.9300
C24 C25 1.383(9)
C25 C26 1.384(9)
C25 C28 1.516(8)
C26 H26 0.9300
C26 C27 1.400(8)
C27 H27 0.9300
C28 H28A 0.9600
C28 H28B 0.9600
C28 H28C 0.9600
C29 C30 1.396(8)
C29 C34 1.387(8)
C30 H30 0.9300
C30 C31 1.394(8)
C31 H31 0.9300
C31 C32 1.380(9)
C32 H32 0.9300
C32 C33 1.378(9)
C33 H33 0.9300
C33 C34 1.372(8)
C34 H34 0.9300
C35 C36 1.413(8)
C35 C40 1.386(7)
C36 H36 0.9300
C36 C37 1.393(8)
C37 H37 0.9300
C37 C38 1.383(9)
C38 H38 0.9300
C38 C39 1.389(9)
C39 H39 0.9300
C39 C40 1.382(8)
C40 H40 0.9300
C41 C42 1.386(8)
C41 C46 1.414(8)
C42 H42 0.9300
C42 C43 1.390(8)
C43 H43 0.9300
C43 C44 1.383(9)
C44 H44 0.9300
C44 C45 1.381(9)
C45 H45 0.9300
C45 C46 1.374(9)
C46 H46 0.9300

loop_
_geom_torsion_atom_site_label_1
_geom_torsion_atom_site_label_2
_geom_torsion_atom_site_label_3
_geom_torsion_atom_site_label_4
_geom_torsion
Ru1 P1 C29 C30 -137.4(4)
Ru1 P1 C29 C34 43.7(5)
Ru1 P1 C35 C36 -118.2(4)
Ru1 P1 C35 C40 60.7(4)
Ru1 P1 C41 C42 55.4(5)
Ru1 P1 C41 C46 -130.8(5)
Ru1 N1 C15 N2 7.0(7)
Ru1 N1 C15 C16 -171.7(4)
Ru1 N1 C19 C18 172.1(4)
Ru1 N1 C19 C20 -11.7(7)
Ru1 N3 C7 N4 7.6(8)
Ru1 N3 C7 C8 -172.8(3)
Ru1 N3 C14 N2 -6.8(8)
Ru1 N3 C14 C13 170.2(3)
Ru1 N5 C2 C1 -5.7(5)
Ru1 N5 C2 C3 172.3(5)
Ru1 N5 C6 N4 8.8(8)
Ru1 N5 C6 C5 -171.3(4)
Ru1 N6 C21 C22 -154.6(4)
Ru1 C1 C2 N5 4.8(4)
Ru1 C1 C2 C3 -172.6(7)
P1 Ru1 N1 C15 86.0(4)
P1 Ru1 N1 C19 -94.9(4)
P1 Ru1 N3 C7 91.2(4)
P1 Ru1 N3 C14 -84.0(4)
P1 Ru1 N5 C2 87.0(4)
P1 Ru1 N5 C6 -101.4(5)
P1 Ru1 N6 C21 84(2)
P1 Ru1 C1 C2 -100.6(3)
P1 C29 C30 C31 179.2(5)
P1 C29 C34 C33 -179.9(5)
P1 C35 C36 C37 177.0(4)
P1 C35 C40 C39 -177.0(4)
P1 C41 C42 C43 176.6(5)
P1 C41 C46 C45 -176.0(5)
N1 Ru1 P1 C29 41.8(2)
N1 Ru1 P1 C35 160.7(2)
N1 Ru1 P1 C41 -79.0(3)
N1 Ru1 N3 C7 -174.0(4)
N1 Ru1 N3 C14 10.7(4)
N1 Ru1 N5 C2 -103.9(12)
N1 Ru1 N5 C6 67.7(14)
N1 Ru1 N6 C21 -107.8(4)
N1 Ru1 C1 C2 166.3(3)
N1 C15 C16 C17 -4.2(8)
N2 C15 C16 C17 177.0(5)
N3 Ru1 P1 C29 130.8(2)
N3 Ru1 P1 C35 -110.3(2)
N3 Ru1 P1 C41 9.9(2)
N3 Ru1 N1 C15 -10.6(4)
N3 Ru1 N1 C19 168.5(4)
N3 Ru1 N5 C2 -176.4(4)
N3 Ru1 N5 C6 -4.8(5)
N3 Ru1 N6 C21 163.5(4)
N3 Ru1 C1 C2 -4.9(7)
N3 C7 C8 C9 176.9(6)
N3 C7 C8 C13 0.7(6)
N4 C7 C8 C9 -3.5(10)
N4 C7 C8 C13 -179.7(5)
N5 Ru1 P1 C29 -139.9(3)
N5 Ru1 P1 C35 -21.0(2)
N5 Ru1 P1 C41 99.2(3)
N5 Ru1 N1 C15 -83.2(13)
N5 Ru1 N1 C19 95.9(13)
N5 Ru1 N3 C7 -2.8(4)
N5 Ru1 N3 C14 -178.0(4)
N5 Ru1 N6 C21 73.8(4)
N5 Ru1 C1 C2 -3.6(3)
N5 C2 C3 C4 1.8(9)
N6 Ru1 P1 C29 -150(2)
N6 Ru1 P1 C35 -31(2)
N6 Ru1 P1 C41 89(2)
N6 Ru1 N1 C15 -93.5(4)
N6 Ru1 N1 C19 85.7(4)
N6 Ru1 N3 C7 -86.0(4)
N6 Ru1 N3 C14 98.7(4)
N6 Ru1 N5 C2 -93.5(4)
N6 Ru1 N5 C6 78.1(5)
N6 Ru1 C1 C2 76.7(4)
N6 C21 C22 C23 124.9(5)
N6 C21 C22 C27 -56.0(7)
C1 Ru1 P1 C29 -78.1(3)
C1 Ru1 P1 C35 40.8(2)
C1 Ru1 P1 C41 161.0(3)
C1 Ru1 N1 C15 173.7(4)
C1 Ru1 N1 C19 -7.2(5)
C1 Ru1 N3 C7 -1.6(7)
C1 Ru1 N3 C14 -176.9(5)
C1 Ru1 N5 C2 4.2(4)
C1 Ru1 N5 C6 175.8(6)
C1 Ru1 N6 C21 12.3(4)
C1 C2 C3 C4 178.8(7)
C2 N5 C6 N4 179.2(5)
C2 N5 C6 C5 -0.8(8)
C2 C3 C4 C5 -2.6(9)
C3 C4 C5 C6 1.7(9)
C4 C5 C6 N4 180.0(5)
C4 C5 C6 N5 0.0(8)
C6 N4 C7 N3 -4.6(9)
C6 N4 C7 C8 176.0(5)
C6 N5 C2 C1 -178.1(5)
C6 N5 C2 C3 -0.1(8)
C7 N3 C14 N2 177.4(5)
C7 N3 C14 C13 -5.6(6)
C7 N4 C6 N5 -4.2(8)
C7 N4 C6 C5 175.9(5)
C7 C8 C9 C10 -174.3(6)
C7 C8 C13 C12 174.5(5)
C7 C8 C13 C14 -3.9(6)
C8 C9 C10 C11 0.0(10)
C8 C13 C14 N2 -176.9(5)
C8 C13 C14 N3 5.9(6)
C9 C8 C13 C12 -2.1(9)
C9 C8 C13 C14 179.4(5)
C9 C10 C11 C12 -0.8(10)
C10 C11 C12 C13 0.1(10)
C11 C12 C13 C8 1.3(9)
C11 C12 C13 C14 179.3(6)
C12 C13 C14 N2 4.9(10)
C12 C13 C14 N3 -172.3(6)
C13 C8 C9 C10 1.5(9)
C14 N2 C15 N1 1.6(9)
C14 N2 C15 C16 -179.7(5)
C14 N3 C7 N4 -176.4(5)
C14 N3 C7 C8 3.2(6)
C15 N1 C19 C18 -8.7(8)
C15 N1 C19 C20 167.5(5)
C15 N2 C14 N3 -2.2(9)
C15 N2 C14 C13 -178.7(5)
C15 C16 C17 C18 -1.9(8)
C16 C17 C18 C19 2.6(8)
C17 C18 C19 N1 2.8(9)
C17 C18 C19 C20 -173.6(6)
C19 N1 C15 N2 -172.2(5)
C19 N1 C15 C16 9.2(7)
C21 C22 C23 C24 176.8(5)
C21 C22 C27 C26 -177.3(5)
C22 C23 C24 C25 -0.8(8)
C23 C22 C27 C26 1.8(8)
C23 C24 C25 C26 4.3(8)
C23 C24 C25 C28 -174.5(5)
C24 C25 C26 C27 -4.8(8)
C25 C26 C27 C22 1.8(8)
C27 C22 C23 C24 -2.3(8)
C28 C25 C26 C27 174.0(5)
C29 P1 C35 C36 8.1(5)
C29 P1 C35 C40 -173.1(4)
C29 P1 C41 C42 -72.7(5)
C29 P1 C41 C46 101.1(5)
C29 C30 C31 C32 1.0(9)
C30 C29 C34 C33 1.1(10)
C30 C31 C32 C33 0.8(10)
C31 C32 C33 C34 -1.6(10)
C32 C33 C34 C29 0.7(11)
C34 C29 C30 C31 -1.9(9)
C35 P1 C29 C30 97.0(5)
C35 P1 C29 C34 -81.9(5)
C35 P1 C41 C42 -177.6(5)
C35 P1 C41 C46 -3.8(6)
C35 C36 C37 C38 0.4(8)
C36 C35 C40 C39 1.9(8)
C36 C37 C38 C39 1.1(8)
C37 C38 C39 C40 -1.1(8)
C38 C39 C40 C35 -0.4(8)
C40 C35 C36 C37 -1.9(8)
C41 P1 C29 C30 -6.9(5)
C41 P1 C29 C34 174.2(5)
C41 P1 C35 C36 111.9(5)
C41 P1 C35 C40 -69.3(5)
C41 C42 C43 C44 -0.6(10)
C42 C41 C46 C45 -2.1(9)
C42 C43 C44 C45 -1.7(10)
C43 C44 C45 C46 2.1(10)
C44 C45 C46 C41 -0.1(10)
C46 C41 C42 C43 2.4(9)
